data_7242216
loop_
_publ_author_name
'Wang, Na'
'Wang, Jingkang'
'Huang, Xin'
'Wang, Ting'
'Li, Xin'
'Yang, Jinyue'
'Bao, Ying'
'Yin, Qiuxiang'
'Hao, Hongxun'

_publ_section_title
;
 A selective cocrystallization separation method based on non-covalent
 interactions and its application
;
_journal_issue 7
_journal_name_full CrystEngComm
_journal_page_first 1550
_journal_page_last 1554
_journal_paper_doi 10.1039/D0CE01799J
_journal_volume 23
_journal_year 2021
_chemical_formula_moiety 'C H4 N2 O, C7 H8 O'
_chemical_formula_sum 'C8 H12 N2 O2'
_chemical_formula_weight 168.20
_chemical_name_systematic o-cresol_urea
_space_group_crystal_system monoclinic
_space_group_IT_number 14
_space_group_name_Hall '-P 2ybc'
_space_group_name_H-M_alt 'P 1 21/c 1'
_atom_sites_solution_hydrogens mixed
_atom_sites_solution_primary dual
_audit_creation_date 2019-01-16
_audit_creation_method
;
Olex2 1.2
(compiled 2018.05.29 svn.r3508 for OlexSys, GUI svn.r5506)
;
_audit_update_record
;
2020-08-22 deposited with the CCDC.	2021-02-01 downloaded from the CCDC.
;
_cell_angle_alpha 90
_cell_angle_beta 93.9770(10)
_cell_angle_gamma 90
_cell_formula_units_Z 8
_cell_length_a 7.40010(10)
_cell_length_b 26.1446(6)
_cell_length_c 10.7253(2)
_cell_measurement_reflns_used 5457
_cell_measurement_temperature 200.00(10)
_cell_measurement_theta_max 76.1120
_cell_measurement_theta_min 3.3770
_cell_volume 2070.06(7)
_computing_cell_refinement 'CrysAlisPro 1.171.39.45g (Rigaku OD, 2018)'
_computing_data_collection 'CrysAlisPro 1.171.39.45g (Rigaku OD, 2018)'
_computing_data_reduction 'CrysAlisPro 1.171.39.45g (Rigaku OD, 2018)'
_computing_molecular_graphics 'Olex2 (Dolomanov et al., 2009)'
_computing_publication_material 'Olex2 (Dolomanov et al., 2009)'
_computing_structure_refinement 'ShelXL (Sheldrick, 2015)'
_computing_structure_solution 'ShelXT (Sheldrick, 2015)'
_diffrn_ambient_environment N~2~
_diffrn_ambient_temperature 200.00(10)
_diffrn_detector 'CCD plate'
_diffrn_detector_type HyPix
_diffrn_measured_fraction_theta_full 0.999
_diffrn_measured_fraction_theta_max 0.945
_diffrn_measurement_details
;
List of Runs (angles in degrees, time in seconds):

  # Type    Start    End  Width  t~exp~   \w     \q     \k     \f   Frames
#--------------------------------------------------------------------------
  1  \w   -119.00 -56.00   0.50    0.40    --  -46.50-159.00  47.00  126
  2  \w    -92.00 -16.00   0.50    0.40    --  -46.50 118.00 -73.00  152
  3  \w     50.00 120.00   0.50    0.40    --   46.50 159.00  79.00  140
  4  \w     10.00  92.00   0.50    0.40    --   46.50-118.00-159.00  164
  5  \w   -112.00 -27.00   0.50    1.60    -- -100.00 118.00 -73.00  170
  6  \w   -173.00 -84.00   0.50    1.60    -- -100.00-118.00-159.00  178
  7  \w     50.00 164.00   0.50    1.60    --  107.75 159.00  79.00  228
  8  \w     35.00 113.00   0.50    1.60    --  107.75-118.00-159.00  156
  9  \w     35.00 117.00   0.50    1.60    --  107.75-159.00  47.00  164
 10  \w    148.00 175.00   0.50    1.60    --  107.75 118.00 -73.00   54
 11  \w    -13.00  63.00   0.50    0.40    --   46.50 -57.00  60.00  152
 12  \w     31.00  64.00   0.50    0.40    --   46.50  57.00-150.00   66
 13  \w     89.00 117.00   0.50    0.40    --   46.50  57.00-150.00   56
 14  \w     73.00 120.00   0.50    0.40    --   46.50 125.00-120.00   94
 15  \w   -113.00 -52.00   0.50    1.60    -- -100.00  45.00 -30.00  122
 16  \w   -172.00 -87.00   0.50    1.60    -- -100.00 -45.00  30.00  170
 17  \w   -108.00 -49.00   0.50    1.60    -- -100.00  45.00 150.00  118
 18  \w     36.00  68.00   0.50    1.60    --  107.75 -61.00-180.00   64
 19  \w     36.00  89.00   0.50    1.60    --  107.75 -94.00 -30.00  106
 20  \w     68.00  94.00   0.50    1.60    --  107.75 -45.00 120.00   52
 21  \w     35.00  60.00   0.50    1.60    --  107.75 -45.00 120.00   50
 22  \w     98.00 172.00   0.50    1.60    --  107.75  30.00 -60.00  148
 23  \w     77.00 119.00   0.50    1.60    --  107.75 -61.00-180.00   84
;
_diffrn_measurement_device 'four-circle diffractometer'
_diffrn_measurement_device_type 'ROD, Synergy Custom system, HyPix'
_diffrn_measurement_method '\w scans'
_diffrn_orient_matrix_type 'CrysAlisPro convention (1999,Acta A55,543-557)'
_diffrn_orient_matrix_UB_11 0.0219526000
_diffrn_orient_matrix_UB_12 -0.0260679000
_diffrn_orient_matrix_UB_13 0.1290636000
_diffrn_orient_matrix_UB_21 -0.0428507000
_diffrn_orient_matrix_UB_22 -0.0522090000
_diffrn_orient_matrix_UB_23 -0.0616910000
_diffrn_orient_matrix_UB_31 0.2029640000
_diffrn_orient_matrix_UB_32 -0.0082192000
_diffrn_orient_matrix_UB_33 -0.0167507000
_diffrn_radiation_monochromator mirror
_diffrn_radiation_probe x-ray
_diffrn_radiation_type CuK\a
_diffrn_radiation_wavelength 1.54184
_diffrn_reflns_av_R_equivalents 0.0475
_diffrn_reflns_av_unetI/netI 0.0394
_diffrn_reflns_Laue_measured_fraction_full 0.999
_diffrn_reflns_Laue_measured_fraction_max 0.945
_diffrn_reflns_limit_h_max 9
_diffrn_reflns_limit_h_min -6
_diffrn_reflns_limit_k_max 31
_diffrn_reflns_limit_k_min -31
_diffrn_reflns_limit_l_max 13
_diffrn_reflns_limit_l_min -13
_diffrn_reflns_number 20209
_diffrn_reflns_point_group_measured_fraction_full 0.999
_diffrn_reflns_point_group_measured_fraction_max 0.945
_diffrn_reflns_theta_full 67.684
_diffrn_reflns_theta_max 77.393
_diffrn_reflns_theta_min 3.381
_diffrn_source 'Rotating-anode X-ray tube'
_diffrn_source_type 'Rigaku (Cu) X-ray Source'
_exptl_absorpt_coefficient_mu 0.650
_exptl_absorpt_correction_T_max 1.00000
_exptl_absorpt_correction_T_min 0.81756
_exptl_absorpt_correction_type multi-scan
_exptl_absorpt_process_details
;
CrysAlisPro 1.171.39.45g (Rigaku Oxford Diffraction, 2018)
Empirical absorption correction using spherical harmonics,
 implemented in SCALE3 ABSPACK scaling algorithm.
;
_exptl_crystal_colour colourless
_exptl_crystal_colour_primary colourless
_exptl_crystal_density_diffrn 1.079
_exptl_crystal_description irregular
_exptl_crystal_F_000 720
_exptl_crystal_size_max 0.05
_exptl_crystal_size_mid 0.05
_exptl_crystal_size_min 0.05
_refine_diff_density_max 0.326
_refine_diff_density_min -0.248
_refine_diff_density_rms 0.052
_refine_ls_extinction_method none
_refine_ls_goodness_of_fit_ref 1.037
_refine_ls_hydrogen_treatment mixed
_refine_ls_matrix_type full
_refine_ls_number_parameters 259
_refine_ls_number_reflns 4152
_refine_ls_number_restraints 0
_refine_ls_restrained_S_all 1.037
_refine_ls_R_factor_all 0.0754
_refine_ls_R_factor_gt 0.0517
_refine_ls_shift/su_max 0.000
_refine_ls_shift/su_mean 0.000
_refine_ls_structure_factor_coef Fsqd
_refine_ls_weighting_details 'w=1/[\s^2^(Fo^2^)+(0.1037P)^2^] where P=(Fo^2^+2Fc^2^)/3'
_refine_ls_weighting_scheme calc
_refine_ls_wR_factor_gt 0.1457
_refine_ls_wR_factor_ref 0.1652
_reflns_Friedel_coverage 0.000
_reflns_number_gt 2714
_reflns_number_total 4152
_reflns_threshold_expression 'I > 2\s(I)'
_cod_data_source_file d0ce01799j2.cif
_cod_data_source_block ocu_nosolvent
_cod_depositor_comments 'Adding full bibliography for 7242216--7242217.cif.'
_cod_database_code 7242216
_shelx_shelxl_version_number 2018/3
_shelx_space_group_comment
;
The symmetry employed for this shelxl refinement is uniquely defined
by the following loop, which should always be used as a source of
symmetry information in preference to the above space-group names.
They are only intended as comments.
;
_shelx_estimated_absorpt_t_max 0.968
_shelx_estimated_absorpt_t_min 0.968
_reflns_odcompleteness_completeness 99.97
_reflns_odcompleteness_iscentric 1
_reflns_odcompleteness_theta 66.97
_olex2_refinement_description
;
1. Fixed Uiso
 At 1.2 times of:
  All C(H) groups
 At 1.5 times of:
  All C(H,H,H) groups
2.a Aromatic/amide H refined with riding coordinates:
 C2(H2), C10(H10), C8(H8), C11(H11), C9(H9), C5(H5), C3(H3), C4(H4A)
2.b Idealised Me refined as rotating group:
 C14(H14A,H14B,H14C), C7(H7A,H7B,H7C)
;
_olex2_submission_special_instructions 'No special instructions were received'
_oxdiff_exptl_absorpt_empirical_details
;
Empirical correction (ABSPACK) includes:
- Absorption correction using spherical harmonics
- Frame scaling
;
_oxdiff_exptl_absorpt_empirical_full_max 1.437
_oxdiff_exptl_absorpt_empirical_full_min 0.839

loop_
_space_group_symop_operation_xyz
'x, y, z'
'-x, y+1/2, -z+1/2'
'-x, -y, -z'
'x, -y-1/2, z-1/2'

loop_
_atom_site_label
_atom_site_type_symbol
_atom_site_fract_x
_atom_site_fract_y
_atom_site_fract_z
_atom_site_U_iso_or_equiv
_atom_site_adp_type
_atom_site_occupancy
_atom_site_site_symmetry_order
_atom_site_calc_flag
_atom_site_refinement_flags_posn
_atom_site_refinement_flags_adp
_atom_site_refinement_flags_occupancy
_atom_site_disorder_assembly
_atom_site_disorder_group
O2 O 0.39142(15) 0.78198(5) 0.49168(10) 0.0325(3) Uani 1 1 d . . . . .
O3 O 0.89065(15) 0.78151(5) 0.45258(10) 0.0331(3) Uani 1 1 d . . . . .
O1 O 0.36611(17) 0.68177(6) 0.55660(11) 0.0371(3) Uani 1 1 d . . . . .
O4 O 0.91398(18) 0.68132(6) 0.38851(11) 0.0393(3) Uani 1 1 d . . . . .
N2 N 0.7502(2) 0.80035(7) 0.62769(15) 0.0413(4) Uani 1 1 d . . . . .
N1 N 1.0580(2) 0.80414(8) 0.62856(16) 0.0435(4) Uani 1 1 d . . . . .
N3 N 0.5318(2) 0.80166(8) 0.31693(15) 0.0431(4) Uani 1 1 d . . . . .
N4 N 0.2233(2) 0.80499(8) 0.31670(15) 0.0434(4) Uani 1 1 d . . . . .
C13 C 0.3790(2) 0.59452(7) 0.49939(15) 0.0307(4) Uani 1 1 d . . . . .
C12 C 0.3846(2) 0.64566(7) 0.46484(15) 0.0300(4) Uani 1 1 d . . . . .
C1 C 0.8932(2) 0.64539(7) 0.47938(16) 0.0324(4) Uani 1 1 d . . . . .
C16 C 0.8993(2) 0.79526(7) 0.56612(15) 0.0312(4) Uani 1 1 d . . . . .
C15 C 0.3820(2) 0.79583(7) 0.37868(15) 0.0298(4) Uani 1 1 d . . . . .
C2 C 0.8740(2) 0.65901(8) 0.60309(16) 0.0356(4) Uani 1 1 d . . . . .
H2 H 0.875052 0.693337 0.625847 0.043 Uiso 1 1 calc R . . . .
C10 C 0.4244(2) 0.62227(8) 0.25173(15) 0.0363(4) Uani 1 1 d . . . . .
H10 H 0.438316 0.631524 0.169214 0.044 Uiso 1 1 calc R . . . .
C8 C 0.3984(2) 0.55805(7) 0.40744(17) 0.0354(4) Uani 1 1 d . . . . .
H8 H 0.396142 0.523608 0.428927 0.043 Uiso 1 1 calc R . . . .
C6 C 0.8913(2) 0.59419(8) 0.44333(17) 0.0352(4) Uani 1 1 d . . . . .
C11 C 0.4070(2) 0.65985(8) 0.34171(15) 0.0350(4) Uani 1 1 d . . . . .
H11 H 0.410267 0.694241 0.319865 0.042 Uiso 1 1 calc R . . . .
C9 C 0.4212(2) 0.57140(8) 0.28439(16) 0.0384(4) Uani 1 1 d . . . . .
H9 H 0.434224 0.546199 0.224480 0.046 Uiso 1 1 calc R . . . .
C5 C 0.8674(2) 0.55759(8) 0.53476(19) 0.0405(4) Uani 1 1 d . . . . .
H5 H 0.864025 0.523226 0.512284 0.049 Uiso 1 1 calc R . . . .
C14 C 0.3528(3) 0.57966(8) 0.63251(16) 0.0395(4) Uani 1 1 d . . . . .
H14A H 0.447214 0.594597 0.686699 0.059 Uiso 1 1 calc GR . . . .
H14B H 0.357309 0.543097 0.640265 0.059 Uiso 1 1 calc GR . . . .
H14C H 0.237328 0.591818 0.655480 0.059 Uiso 1 1 calc GR . . . .
C3 C 0.8534(2) 0.62157(8) 0.69274(17) 0.0397(4) Uani 1 1 d . . . . .
H3 H 0.842822 0.630751 0.775690 0.048 Uiso 1 1 calc R . . . .
C4 C 0.8486(3) 0.57073(8) 0.65850(19) 0.0437(5) Uani 1 1 d . . . . .
H4A H 0.832827 0.545478 0.717833 0.052 Uiso 1 1 calc R . . . .
C7 C 0.9154(3) 0.57925(9) 0.31017(18) 0.0446(5) Uani 1 1 d . . . . .
H7A H 0.910215 0.542691 0.302504 0.067 Uiso 1 1 calc GR . . . .
H7B H 1.030818 0.591227 0.286479 0.067 Uiso 1 1 calc GR . . . .
H7C H 0.820728 0.594304 0.256491 0.067 Uiso 1 1 calc GR . . . .
H3A H 0.638(3) 0.7970(9) 0.363(2) 0.050(6) Uiso 1 1 d . . . . .
H4B H 0.226(3) 0.8159(9) 0.235(2) 0.047(6) Uiso 1 1 d . . . . .
H2A H 0.640(3) 0.7944(8) 0.590(2) 0.042(6) Uiso 1 1 d . . . . .
H1A H 1.060(3) 0.8133(9) 0.708(3) 0.052(7) Uiso 1 1 d . . . . .
H4C H 0.118(3) 0.8004(9) 0.355(2) 0.050(6) Uiso 1 1 d . . . . .
H1B H 1.158(4) 0.7981(9) 0.592(2) 0.052(7) Uiso 1 1 d . . . . .
H1 H 0.376(4) 0.7139(12) 0.530(3) 0.070(9) Uiso 1 1 d . . . . .
H2B H 0.757(3) 0.8099(9) 0.711(2) 0.047(6) Uiso 1 1 d . . . . .
H4 H 0.905(4) 0.7141(12) 0.412(3) 0.076(9) Uiso 1 1 d . . . . .
H3B H 0.522(3) 0.8100(10) 0.233(2) 0.054(7) Uiso 1 1 d . . . . .

loop_
_atom_site_aniso_label
_atom_site_aniso_U_11
_atom_site_aniso_U_22
_atom_site_aniso_U_33
_atom_site_aniso_U_23
_atom_site_aniso_U_13
_atom_site_aniso_U_12
O2 0.0339(6) 0.0390(8) 0.0245(5) 0.0021(5) 0.0027(4) -0.0010(5)
O3 0.0349(6) 0.0388(8) 0.0255(6) -0.0017(5) 0.0019(4) 0.0001(5)
O1 0.0517(8) 0.0345(8) 0.0256(6) -0.0020(5) 0.0053(5) 0.0000(6)
O4 0.0512(8) 0.0372(8) 0.0296(6) 0.0007(6) 0.0035(5) 0.0021(6)
N2 0.0319(8) 0.0616(12) 0.0308(7) -0.0089(7) 0.0035(6) -0.0020(7)
N1 0.0319(8) 0.0676(13) 0.0307(7) -0.0096(8) 0.0004(6) 0.0019(8)
N3 0.0326(8) 0.0669(13) 0.0302(7) 0.0128(8) 0.0047(6) 0.0007(7)
N4 0.0310(8) 0.0695(13) 0.0295(7) 0.0112(8) 0.0002(6) -0.0013(7)
C13 0.0287(8) 0.0356(10) 0.0275(8) 0.0003(7) 0.0005(6) -0.0007(7)
C12 0.0291(8) 0.0350(10) 0.0258(7) -0.0030(7) 0.0019(6) 0.0001(7)
C1 0.0282(8) 0.0372(11) 0.0321(8) 0.0023(7) 0.0034(6) -0.0002(7)
C16 0.0329(8) 0.0316(10) 0.0290(7) -0.0006(7) 0.0005(6) 0.0022(7)
C15 0.0318(8) 0.0310(10) 0.0266(7) 0.0011(7) 0.0031(6) -0.0014(7)
C2 0.0364(9) 0.0373(10) 0.0334(8) -0.0021(8) 0.0052(6) 0.0029(7)
C10 0.0394(9) 0.0456(12) 0.0246(8) -0.0007(7) 0.0073(6) -0.0010(8)
C8 0.0361(9) 0.0351(10) 0.0351(9) 0.0027(8) 0.0030(7) -0.0012(8)
C6 0.0266(8) 0.0393(11) 0.0399(9) -0.0024(8) 0.0026(6) 0.0005(7)
C11 0.0383(9) 0.0385(11) 0.0284(8) 0.0049(7) 0.0047(6) -0.0001(8)
C9 0.0403(9) 0.0450(12) 0.0306(8) -0.0093(8) 0.0063(7) -0.0014(8)
C5 0.0364(9) 0.0342(10) 0.0515(11) -0.0035(9) 0.0071(7) 0.0006(8)
C14 0.0454(10) 0.0442(12) 0.0290(8) 0.0039(8) 0.0043(7) 0.0007(8)
C3 0.0390(9) 0.0463(12) 0.0345(9) 0.0010(8) 0.0075(7) 0.0020(8)
C4 0.0411(10) 0.0422(12) 0.0487(11) 0.0088(9) 0.0099(8) 0.0007(8)
C7 0.0447(10) 0.0473(13) 0.0418(10) -0.0105(9) 0.0027(8) 0.0016(9)

loop_
_atom_type_symbol
_atom_type_description
_atom_type_scat_dispersion_real
_atom_type_scat_dispersion_imag
_atom_type_scat_source
C C 0.0181 0.0091 'International Tables Vol C Tables 4.2.6.8 and 6.1.1.4'
H H 0.0000 0.0000 'International Tables Vol C Tables 4.2.6.8 and 6.1.1.4'
N N 0.0311 0.0180 'International Tables Vol C Tables 4.2.6.8 and 6.1.1.4'
O O 0.0492 0.0322 'International Tables Vol C Tables 4.2.6.8 and 6.1.1.4'

loop_
_geom_angle_atom_site_label_1
_geom_angle_atom_site_label_2
_geom_angle_atom_site_label_3
_geom_angle
_geom_angle_site_symmetry_1
_geom_angle_site_symmetry_3
_geom_angle_publ_flag
C12 O1 H1 113.5(18) . . ?
C1 O4 H4 116(2) . . ?
C16 N2 H2A 121.4(14) . . ?
C16 N2 H2B 120.8(14) . . ?
H2A N2 H2B 118(2) . . ?
C16 N1 H1A 119.0(16) . . ?
C16 N1 H1B 119.3(16) . . ?
H1A N1 H1B 121(2) . . ?
C15 N3 H3A 115.7(15) . . ?
C15 N3 H3B 119.6(15) . . ?
H3A N3 H3B 125(2) . . ?
C15 N4 H4B 116.8(14) . . ?
C15 N4 H4C 120.3(15) . . ?
H4B N4 H4C 123(2) . . ?
C12 C13 C14 120.66(16) . . ?
C8 C13 C12 117.76(15) . . ?
C8 C13 C14 121.59(17) . . ?
O1 C12 C13 117.57(15) . . ?
O1 C12 C11 121.28(17) . . ?
C13 C12 C11 121.15(16) . . ?
O4 C1 C2 121.82(17) . . ?
O4 C1 C6 117.44(16) . . ?
C2 C1 C6 120.74(17) . . ?
O3 C16 N2 121.13(15) . . ?
O3 C16 N1 121.11(16) . . ?
N2 C16 N1 117.75(16) . . ?
O2 C15 N3 121.02(14) . . ?
O2 C15 N4 121.29(15) . . ?
N4 C15 N3 117.70(15) . . ?
C1 C2 H2 119.9 . . ?
C3 C2 C1 120.26(19) . . ?
C3 C2 H2 119.9 . . ?
C11 C10 H10 119.9 . . ?
C9 C10 H10 119.9 . . ?
C9 C10 C11 120.17(16) . . ?
C13 C8 H8 119.0 . . ?
C13 C8 C9 121.96(18) . . ?
C9 C8 H8 119.0 . . ?
C1 C6 C7 120.91(18) . . ?
C5 C6 C1 117.71(17) . . ?
C5 C6 C7 121.38(19) . . ?
C12 C11 H11 120.2 . . ?
C10 C11 C12 119.55(18) . . ?
C10 C11 H11 120.2 . . ?
C10 C9 C8 119.41(17) . . ?
C10 C9 H9 120.3 . . ?
C8 C9 H9 120.3 . . ?
C6 C5 H5 119.0 . . ?
C4 C5 C6 122.03(19) . . ?
C4 C5 H5 119.0 . . ?
C13 C14 H14A 109.5 . . ?
C13 C14 H14B 109.5 . . ?
C13 C14 H14C 109.5 . . ?
H14A C14 H14B 109.5 . . ?
H14A C14 H14C 109.5 . . ?
H14B C14 H14C 109.5 . . ?
C2 C3 H3 120.1 . . ?
C4 C3 C2 119.83(18) . . ?
C4 C3 H3 120.1 . . ?
C5 C4 H4A 120.3 . . ?
C3 C4 C5 119.42(19) . . ?
C3 C4 H4A 120.3 . . ?
C6 C7 H7A 109.5 . . ?
C6 C7 H7B 109.5 . . ?
C6 C7 H7C 109.5 . . ?
H7A C7 H7B 109.5 . . ?
H7A C7 H7C 109.5 . . ?
H7B C7 H7C 109.5 . . ?

loop_
_geom_bond_atom_site_label_1
_geom_bond_atom_site_label_2
_geom_bond_distance
_geom_bond_site_symmetry_2
_geom_bond_publ_flag
O2 C15 1.2622(19) . ?
O3 C16 1.267(2) . ?
O1 C12 1.377(2) . ?
O1 H1 0.89(3) . ?
O4 C1 1.370(2) . ?
O4 H4 0.90(3) . ?
N2 C16 1.331(2) . ?
N2 H2A 0.90(2) . ?
N2 H2B 0.93(3) . ?
N1 C16 1.332(2) . ?
N1 H1A 0.88(3) . ?
N1 H1B 0.87(3) . ?
N3 C15 1.339(2) . ?
N3 H3A 0.91(2) . ?
N3 H3B 0.92(3) . ?
N4 C15 1.331(2) . ?
N4 H4B 0.92(2) . ?
N4 H4C 0.91(3) . ?
C13 C12 1.389(3) . ?
C13 C8 1.386(3) . ?
C13 C14 1.505(2) . ?
C12 C11 1.393(2) . ?
C1 C2 1.390(2) . ?
C1 C6 1.393(3) . ?
C2 H2 0.9300 . ?
C2 C3 1.388(3) . ?
C10 H10 0.9300 . ?
C10 C11 1.389(3) . ?
C10 C9 1.376(3) . ?
C8 H8 0.9300 . ?
C8 C9 1.387(3) . ?
C6 C5 1.390(3) . ?
C6 C7 1.503(3) . ?
C11 H11 0.9300 . ?
C9 H9 0.9300 . ?
C5 H5 0.9300 . ?
C5 C4 1.387(3) . ?
C14 H14A 0.9600 . ?
C14 H14B 0.9600 . ?
C14 H14C 0.9600 . ?
C3 H3 0.9300 . ?
C3 C4 1.379(3) . ?
C4 H4A 0.9300 . ?
C7 H7A 0.9600 . ?
C7 H7B 0.9600 . ?
C7 H7C 0.9600 . ?

loop_
_geom_torsion_atom_site_label_1
_geom_torsion_atom_site_label_2
_geom_torsion_atom_site_label_3
_geom_torsion_atom_site_label_4
_geom_torsion
_geom_torsion_site_symmetry_1
_geom_torsion_site_symmetry_2
_geom_torsion_site_symmetry_3
_geom_torsion_site_symmetry_4
_geom_torsion_publ_flag
O1 C12 C11 C10 -179.73(15) . . . . ?
O4 C1 C2 C3 -179.94(16) . . . . ?
O4 C1 C6 C5 -179.03(15) . . . . ?
O4 C1 C6 C7 1.3(2) . . . . ?
C13 C12 C11 C10 -0.1(2) . . . . ?
C13 C8 C9 C10 -0.1(3) . . . . ?
C12 C13 C8 C9 -0.6(2) . . . . ?
C1 C2 C3 C4 -1.2(3) . . . . ?
C1 C6 C5 C4 -0.9(3) . . . . ?
C2 C1 C6 C5 0.8(2) . . . . ?
C2 C1 C6 C7 -178.84(16) . . . . ?
C2 C3 C4 C5 1.0(3) . . . . ?
C8 C13 C12 O1 -179.69(14) . . . . ?
C8 C13 C12 C11 0.7(2) . . . . ?
C6 C1 C2 C3 0.3(3) . . . . ?
C6 C5 C4 C3 0.0(3) . . . . ?
C11 C10 C9 C8 0.7(3) . . . . ?
C9 C10 C11 C12 -0.6(3) . . . . ?
C14 C13 C12 O1 0.2(2) . . . . ?
C14 C13 C12 C11 -179.38(15) . . . . ?
C14 C13 C8 C9 179.51(16) . . . . ?
C7 C6 C5 C4 178.70(17) . . . . ?

loop_
_smtbx_masks_void_nr
_smtbx_masks_void_average_x
_smtbx_masks_void_average_y
_smtbx_masks_void_average_z
_smtbx_masks_void_volume
_smtbx_masks_void_count_electrons
_smtbx_masks_void_content
1 -0.099 0.000 0.500 227.8 60.7 ?
2 -0.613 0.500 0.000 227.8 60.7 ?
